data_2242320
loop_
_publ_author_name
'Joshi, Dhruval J.'
'Jun, Meesook'
'Yang, Lijing'
'Lough, Alan J.'
'Yan, Hongbin'

_publ_section_title
;
 Further investigation on the nitration of BODIPY with cupric nitrate:
 crystal structures of
 4,4-difluoro-1,3,5,7,8-pentamethyl-2-nitro-4-bora-3a,4a-diaza-<i>s</i>-indacene,
 4,4-difluoro-3-nitro-8-phenyl-4-bora-3a,4a-diaza-<i>s</i>-indacene, and
 3-chloro-6-ethyl-5,7,8-trimethyl-2-nitro-4,4-diphenyl-4-bora-3a,4a-diaza-<i>s</i>-indacene
;
_journal_issue 2
_journal_name_full 'Acta Crystallographica Section E'
_journal_page_first 103
_journal_page_last 108
_journal_paper_doi 10.1107/S2056989017018564
_journal_volume 74
_journal_year 2018
_chemical_formula_iupac 'C26 H25 B Cl N3 O2'
_chemical_formula_moiety 'C26 H25 B Cl N3 O2'
_chemical_formula_sum 'C26 H25 B Cl N3 O2'
_chemical_formula_weight 457.75
_chemical_name_systematic 3-Chloro-6-ethyl-5,7,8-trimethyl-2-nitro-4,4-diphenyl-4-bora-3a,4a-diaza-<i>s</i>-indacene
_space_group_crystal_system monoclinic
_space_group_IT_number 14
_space_group_name_Hall '-P 2yn'
_space_group_name_H-M_alt 'P 1 21/n 1'
_symmetry_space_group_name_Hall '-P 2yn'
_symmetry_space_group_name_H-M 'P 1 21/n 1'
_atom_sites_solution_hydrogens geom
_audit_creation_method SHELXL-2016/6
_cell_angle_alpha 90
_cell_angle_beta 104.1160(10)
_cell_angle_gamma 90
_cell_formula_units_Z 4
_cell_length_a 11.8359(4)
_cell_length_b 12.0825(4)
_cell_length_c 16.5811(5)
_cell_measurement_reflns_used 9143
_cell_measurement_temperature 150(2)
_cell_measurement_theta_max 66.90
_cell_measurement_theta_min 4.15
_cell_volume 2299.62(13)
_computing_cell_refinement
;
APEX2 (Bruker, 2014)
;
_computing_data_collection
;
APEX2 (Bruker, 2014)
;
_computing_data_reduction
;
SAINT (Bruker, 2014)
;
_computing_molecular_graphics
;
PLATON (Spek, 2009)
;
_computing_publication_material
;
SHELXTL (Sheldrick, 2008)
;
_computing_structure_refinement
;
<i>SHELXL2016/6</i> (Sheldrick, 2015b)
;
_computing_structure_solution
;
SHELXT (Sheldrick, 2015a)
;
_diffrn_ambient_temperature 150(2)
_diffrn_measured_fraction_theta_full 0.993
_diffrn_measured_fraction_theta_max 0.993
_diffrn_measurement_device_type 'Bruker Kappa APEX-DUO CCD'
_diffrn_measurement_method '\f and \w scans'
_diffrn_radiation_type CuK\a
_diffrn_radiation_wavelength 1.54178
_diffrn_reflns_av_R_equivalents 0.0473
_diffrn_reflns_limit_h_max 14
_diffrn_reflns_limit_h_min -14
_diffrn_reflns_limit_k_max 14
_diffrn_reflns_limit_k_min -14
_diffrn_reflns_limit_l_max 19
_diffrn_reflns_limit_l_min -19
_diffrn_reflns_number 43708
_diffrn_reflns_theta_full 67.022
_diffrn_reflns_theta_max 67.022
_diffrn_reflns_theta_min 4.150
_exptl_absorpt_coefficient_mu 1.698
_exptl_absorpt_correction_T_max 0.7529
_exptl_absorpt_correction_T_min 0.5856
_exptl_absorpt_correction_type multi-scan
_exptl_absorpt_process_details
;
(SADABS, Bruker, 2014)
;
_exptl_crystal_colour orange
_exptl_crystal_density_diffrn 1.322
_exptl_crystal_description Block
_exptl_crystal_F_000 960
_exptl_crystal_size_max 0.190
_exptl_crystal_size_mid 0.180
_exptl_crystal_size_min 0.100
_refine_diff_density_max 0.267
_refine_diff_density_min -0.290
_refine_ls_extinction_method none
_refine_ls_goodness_of_fit_ref 1.044
_refine_ls_hydrogen_treatment constr
_refine_ls_matrix_type full
_refine_ls_number_parameters 330
_refine_ls_number_reflns 4080
_refine_ls_number_restraints 8
_refine_ls_restrained_S_all 1.046
_refine_ls_R_factor_all 0.0344
_refine_ls_R_factor_gt 0.0328
_refine_ls_shift/su_max 0.002
_refine_ls_shift/su_mean 0.000
_refine_ls_structure_factor_coef Fsqd
_refine_ls_weighting_details 'w=1/[\s^2^(Fo^2^)+(0.0370P)^2^+1.0066P] where P=(Fo^2^+2Fc^2^)/3'
_refine_ls_weighting_scheme calc
_refine_ls_wR_factor_gt 0.0834
_refine_ls_wR_factor_ref 0.0849
_reflns_number_gt 3864
_reflns_number_total 4080
_reflns_threshold_expression 'I > 2\s(I)'
_cod_data_source_file hb7723sup1.cif
_cod_data_source_block 5d
_cod_database_code 2242320
_shelx_space_group_comment
;
The symmetry employed for this shelxl refinement is uniquely defined
by the following loop, which should always be used as a source of
symmetry information in preference to the above space-group names.
They are only intended as comments.
;
_shelx_estimated_absorpt_t_min 0.739
_shelx_estimated_absorpt_t_max 0.849

loop_
_space_group_symop_operation_xyz
'x, y, z'
'-x+1/2, y+1/2, -z+1/2'
'-x, -y, -z'
'x-1/2, -y-1/2, z-1/2'

loop_
_atom_site_type_symbol
_atom_site_label
_atom_site_fract_x
_atom_site_fract_y
_atom_site_fract_z
_atom_site_U_iso_or_equiv
_atom_site_adp_type
_atom_site_calc_flag
_atom_site_occupancy
_atom_site_disorder_assembly
_atom_site_disorder_group
Cl Cl1 0.65541(3) 0.48753(3) 0.73750(2) 0.03002(11) Uani d 1 . .
O O1 0.8114(8) 0.6549(7) 0.8363(6) 0.0496(19) Uani d 0.618(12) A 1
O O2 0.7942(2) 0.7083(3) 0.9601(2) 0.0483(9) Uani d 0.618(12) A 1
O O1A 0.8229(13) 0.6468(11) 0.8446(9) 0.047(3) Uani d 0.382(12) A 2
O O2A 0.7609(8) 0.7616(10) 0.9191(9) 0.106(5) Uani d 0.382(12) A 2
N N3A 0.7493(6) 0.6751(7) 0.8782(6) 0.057(4) Uani d 0.382(12) A 2
N N1 0.28379(9) 0.44041(9) 0.79566(6) 0.0220(2) Uani d 1 . .
N N2 0.49001(9) 0.50641(8) 0.82271(6) 0.0202(2) Uani d 1 . .
N N3 0.7575(4) 0.6637(4) 0.8919(3) 0.0346(13) Uani d 0.618(12) A .
C C1 0.59526(11) 0.53714(11) 0.81333(8) 0.0230(3) Uani d 1 . .
C C2 0.64420(12) 0.61408(11) 0.87475(9) 0.0282(3) Uani d 1 . .
C C3 0.56525(12) 0.63145(11) 0.92368(9) 0.0289(3) Uani d 1 . .
H H3A 0.574961 0.679231 0.970370 0.035 Uiso calc 1 . .
C C4 0.47007(11) 0.56522(10) 0.89058(7) 0.0217(3) Uani d 1 . .
C C5 0.36080(11) 0.56043(10) 0.91296(8) 0.0225(3) Uani d 1 . .
C C6 0.27018(11) 0.50137(10) 0.86548(8) 0.0225(3) Uani d 1 . .
C C7 0.14980(12) 0.49154(11) 0.86915(9) 0.0265(3) Uani d 1 . .
C C8 0.09486(11) 0.42855(11) 0.80284(9) 0.0274(3) Uani d 1 . .
C C9 0.18088(11) 0.39655(11) 0.75961(8) 0.0258(3) Uani d 1 . .
C C10 0.34888(12) 0.62834(12) 0.98638(8) 0.0292(3) Uani d 1 . .
H H10A 0.309866 0.584389 1.021281 0.044 Uiso calc 1 . .
H H10B 0.302660 0.694673 0.966808 0.044 Uiso calc 1 . .
H H10C 0.426341 0.650229 1.018928 0.044 Uiso calc 1 . .
C C11 0.09350(13) 0.53934(14) 0.93294(10) 0.0363(3) Uani d 1 . .
H H11A 0.008965 0.528827 0.915024 0.054 Uiso calc 1 . .
H H11B 0.111057 0.618591 0.939270 0.054 Uiso calc 1 . .
H H11C 0.123598 0.501911 0.986295 0.054 Uiso calc 1 . .
C C12 -0.03133(12) 0.39544(13) 0.77918(10) 0.0355(3) Uani d 1 . .
H H12A -0.054369 0.379843 0.718764 0.043 Uiso calc 1 . .
H H12B -0.079245 0.458094 0.790330 0.043 Uiso calc 1 . .
C C13 -0.05679(15) 0.29403(16) 0.82626(14) 0.0541(5) Uani d 1 . .
H H13A -0.140105 0.276718 0.809033 0.081 Uiso calc 1 . .
H H13B -0.034929 0.309133 0.886132 0.081 Uiso calc 1 . .
H H13C -0.011725 0.230943 0.813942 0.081 Uiso calc 1 . .
C C14 0.16000(12) 0.32166(13) 0.68649(10) 0.0359(3) Uani d 1 . .
H H14A 0.222686 0.266743 0.694415 0.054 Uiso calc 1 . .
H H14B 0.158343 0.364994 0.636252 0.054 Uiso calc 1 . .
H H14C 0.085190 0.283795 0.680523 0.054 Uiso calc 1 . .
C C15 0.39216(10) 0.42485(11) 0.67672(8) 0.0232(3) Uani d 1 . .
C C16 0.41692(13) 0.34137(12) 0.62563(8) 0.0319(3) Uani d 1 . .
H H16A 0.442040 0.271151 0.649036 0.038 Uiso calc 1 . .
C C17 0.40564(15) 0.35864(15) 0.54121(9) 0.0431(4) Uani d 1 . .
H H17A 0.422943 0.300438 0.507608 0.052 Uiso calc 1 . .
C C18 0.36943(14) 0.45996(17) 0.50602(9) 0.0456(4) Uani d 1 . .
H H18A 0.361863 0.471750 0.448300 0.055 Uiso calc 1 . .
C C19 0.34425(14) 0.54409(15) 0.55507(10) 0.0430(4) Uani d 1 . .
H H19A 0.319276 0.614100 0.531195 0.052 Uiso calc 1 . .
C C20 0.35542(12) 0.52636(13) 0.63928(9) 0.0317(3) Uani d 1 . .
H H20A 0.337577 0.584903 0.672367 0.038 Uiso calc 1 . .
C C21 0.44966(11) 0.29287(10) 0.81776(7) 0.0218(3) Uani d 1 . .
C C22 0.39015(11) 0.23405(11) 0.86739(8) 0.0263(3) Uani d 1 . .
H H22A 0.317671 0.261679 0.873739 0.032 Uiso calc 1 . .
C C23 0.43379(13) 0.13640(12) 0.90770(9) 0.0336(3) Uani d 1 . .
H H23A 0.390919 0.098571 0.940763 0.040 Uiso calc 1 . .
C C24 0.53879(14) 0.09428(12) 0.89995(10) 0.0364(3) Uani d 1 . .
H H24A 0.569302 0.028327 0.928206 0.044 Uiso calc 1 . .
C C25 0.59920(13) 0.14938(12) 0.85042(10) 0.0358(3) Uani d 1 . .
H H25A 0.671213 0.120649 0.844002 0.043 Uiso calc 1 . .
C C26 0.55507(12) 0.24623(11) 0.81020(8) 0.0291(3) Uani d 1 . .
H H26A 0.597767 0.282408 0.776227 0.035 Uiso calc 1 . .
B B1 0.40435(12) 0.41142(12) 0.77529(9) 0.0205(3) Uani d 1 . .

loop_
_atom_site_aniso_label
_atom_site_aniso_U_11
_atom_site_aniso_U_22
_atom_site_aniso_U_33
_atom_site_aniso_U_12
_atom_site_aniso_U_13
_atom_site_aniso_U_23
Cl1 0.02361(17) 0.0383(2) 0.03203(19) -0.00318(12) 0.01435(13) -0.00588(13)
O1 0.029(3) 0.076(4) 0.051(2) -0.023(2) 0.024(3) -0.011(2)
O2 0.0407(12) 0.0506(17) 0.0490(17) -0.0191(11) 0.0021(11) -0.0194(13)
O1A 0.027(4) 0.039(4) 0.071(7) -0.002(2) 0.007(3) -0.015(3)
O2A 0.083(5) 0.130(8) 0.129(8) -0.078(5) 0.068(6) -0.101(7)
N3A 0.045(5) 0.082(8) 0.045(4) -0.037(4) 0.016(3) -0.042(4)
N1 0.0208(5) 0.0231(5) 0.0231(5) -0.0005(4) 0.0074(4) -0.0010(4)
N2 0.0194(5) 0.0214(5) 0.0203(5) 0.0007(4) 0.0062(4) -0.0003(4)
N3 0.024(2) 0.0271(17) 0.052(3) -0.0026(14) 0.0089(15) -0.005(2)
C1 0.0200(6) 0.0253(6) 0.0246(6) 0.0008(5) 0.0072(5) 0.0010(5)
C2 0.0228(7) 0.0292(7) 0.0329(7) -0.0050(5) 0.0070(5) -0.0041(6)
C3 0.0290(7) 0.0286(7) 0.0287(7) -0.0019(5) 0.0065(6) -0.0084(5)
C4 0.0241(6) 0.0218(6) 0.0196(6) 0.0027(5) 0.0059(5) -0.0006(5)
C5 0.0253(6) 0.0219(6) 0.0214(6) 0.0048(5) 0.0079(5) 0.0027(5)
C6 0.0236(6) 0.0233(6) 0.0227(6) 0.0038(5) 0.0099(5) 0.0025(5)
C7 0.0247(7) 0.0260(6) 0.0317(7) 0.0042(5) 0.0127(6) 0.0063(5)
C8 0.0212(6) 0.0281(7) 0.0345(7) 0.0015(5) 0.0097(5) 0.0066(6)
C9 0.0217(6) 0.0263(7) 0.0298(7) -0.0013(5) 0.0069(5) 0.0014(5)
C10 0.0312(7) 0.0338(7) 0.0243(7) 0.0041(6) 0.0104(6) -0.0033(6)
C11 0.0311(8) 0.0439(8) 0.0403(8) 0.0058(6) 0.0210(7) 0.0033(7)
C12 0.0219(7) 0.0378(8) 0.0484(9) -0.0001(6) 0.0115(6) 0.0043(7)
C13 0.0376(9) 0.0475(10) 0.0789(13) -0.0111(8) 0.0178(9) 0.0141(9)
C14 0.0254(7) 0.0410(8) 0.0409(8) -0.0087(6) 0.0074(6) -0.0121(7)
C15 0.0178(6) 0.0301(7) 0.0220(6) -0.0041(5) 0.0056(5) 0.0001(5)
C16 0.0395(8) 0.0342(7) 0.0241(7) -0.0076(6) 0.0118(6) -0.0042(6)
C17 0.0520(10) 0.0558(10) 0.0253(7) -0.0184(8) 0.0169(7) -0.0093(7)
C18 0.0392(9) 0.0762(12) 0.0202(7) -0.0208(8) 0.0052(6) 0.0075(8)
C19 0.0325(8) 0.0565(10) 0.0376(9) -0.0019(7) 0.0037(6) 0.0217(8)
C20 0.0249(7) 0.0376(8) 0.0324(7) 0.0020(6) 0.0063(6) 0.0069(6)
C21 0.0242(6) 0.0229(6) 0.0183(6) -0.0017(5) 0.0055(5) -0.0038(5)
C22 0.0245(6) 0.0280(7) 0.0269(7) -0.0024(5) 0.0071(5) -0.0002(5)
C23 0.0373(8) 0.0314(7) 0.0323(7) -0.0060(6) 0.0086(6) 0.0065(6)
C24 0.0431(9) 0.0266(7) 0.0376(8) 0.0053(6) 0.0063(7) 0.0069(6)
C25 0.0359(8) 0.0332(8) 0.0402(8) 0.0108(6) 0.0131(6) 0.0020(6)
C26 0.0318(7) 0.0284(7) 0.0305(7) 0.0039(6) 0.0142(6) 0.0017(6)
B1 0.0185(7) 0.0224(7) 0.0219(7) -0.0013(5) 0.0075(5) -0.0028(5)

loop_
_atom_type_symbol
_atom_type_description
_atom_type_scat_dispersion_real
_atom_type_scat_dispersion_imag
_atom_type_scat_source
C C 0.0181 0.0091 'International Tables Vol C Tables 4.2.6.8 and 6.1.1.4'
H H 0.0000 0.0000 'International Tables Vol C Tables 4.2.6.8 and 6.1.1.4'
B B 0.0090 0.0039 'International Tables Vol C Tables 4.2.6.8 and 6.1.1.4'
N N 0.0311 0.0180 'International Tables Vol C Tables 4.2.6.8 and 6.1.1.4'
O O 0.0492 0.0322 'International Tables Vol C Tables 4.2.6.8 and 6.1.1.4'
Cl Cl 0.3639 0.7018 'International Tables Vol C Tables 4.2.6.8 and 6.1.1.4'

loop_
_geom_angle_atom_site_label_1
_geom_angle_atom_site_label_2
_geom_angle_atom_site_label_3
_geom_angle
O1A N3A O2A 120.2(9)
O1A N3A C2 124.0(10)
O2A N3A C2 115.8(7)
C9 N1 C6 107.52(10)
C9 N1 B1 126.18(11)
C6 N1 B1 125.33(10)
C1 N2 C4 107.19(10)
C1 N2 B1 129.30(10)
C4 N2 B1 123.17(10)
O2 N3 O1 125.9(6)
O1A N3 O2A 114.0(7)
O2 N3 C2 117.9(3)
O1A N3 C2 120.2(8)
O1 N3 C2 116.2(5)
O2A N3 C2 114.1(4)
N2 C1 C2 109.32(11)
N2 C1 Cl1 123.75(10)
C2 C1 Cl1 126.93(10)
C3 C2 C1 107.87(12)
C3 C2 N3 123.3(2)
C1 C2 N3 128.7(2)
C3 C2 N3A 126.6(4)
C1 C2 N3A 124.9(4)
C4 C3 C2 106.19(12)
C4 C3 H3A 126.9
C2 C3 H3A 126.9
C3 C4 N2 109.42(11)
C3 C4 C5 128.41(12)
N2 C4 C5 121.91(11)
C6 C5 C4 120.25(11)
C6 C5 C10 122.42(12)
C4 C5 C10 117.21(11)
C5 C6 N1 120.90(11)
C5 C6 C7 131.43(12)
N1 C6 C7 107.57(11)
C8 C7 C6 107.02(12)
C8 C7 C11 125.29(13)
C6 C7 C11 127.68(13)
C7 C8 C9 107.23(12)
C7 C8 C12 127.35(13)
C9 C8 C12 125.40(13)
N1 C9 C8 110.62(12)
N1 C9 C14 124.21(12)
C8 C9 C14 125.14(12)
C5 C10 H10A 109.5
C5 C10 H10B 109.5
H10A C10 H10B 109.5
C5 C10 H10C 109.5
H10A C10 H10C 109.5
H10B C10 H10C 109.5
C7 C11 H11A 109.5
C7 C11 H11B 109.5
H11A C11 H11B 109.5
C7 C11 H11C 109.5
H11A C11 H11C 109.5
H11B C11 H11C 109.5
C8 C12 C13 112.89(13)
C8 C12 H12A 109.0
C13 C12 H12A 109.0
C8 C12 H12B 109.0
C13 C12 H12B 109.0
H12A C12 H12B 107.8
C12 C13 H13A 109.5
C12 C13 H13B 109.5
H13A C13 H13B 109.5
C12 C13 H13C 109.5
H13A C13 H13C 109.5
H13B C13 H13C 109.5
C9 C14 H14A 109.5
C9 C14 H14B 109.5
H14A C14 H14B 109.5
C9 C14 H14C 109.5
H14A C14 H14C 109.5
H14B C14 H14C 109.5
C16 C15 C20 117.04(12)
C16 C15 B1 124.26(12)
C20 C15 B1 118.70(12)
C17 C16 C15 121.41(15)
C17 C16 H16A 119.3
C15 C16 H16A 119.3
C18 C17 C16 120.23(16)
C18 C17 H17A 119.9
C16 C17 H17A 119.9
C17 C18 C19 119.64(14)
C17 C18 H18A 120.2
C19 C18 H18A 120.2
C18 C19 C20 119.91(15)
C18 C19 H19A 120.0
C20 C19 H19A 120.0
C19 C20 C15 121.78(15)
C19 C20 H20A 119.1
C15 C20 H20A 119.1
C22 C21 C26 115.76(12)
C22 C21 B1 122.74(11)
C26 C21 B1 121.41(11)
C23 C22 C21 122.11(13)
C23 C22 H22A 118.9
C21 C22 H22A 118.9
C24 C23 C22 120.39(13)
C24 C23 H23A 119.8
C22 C23 H23A 119.8
C23 C24 C25 119.09(13)
C23 C24 H24A 120.5
C25 C24 H24A 120.5
C24 C25 C26 120.24(13)
C24 C25 H25A 119.9
C26 C25 H25A 119.9
C25 C26 C21 122.40(13)
C25 C26 H26A 118.8
C21 C26 H26A 118.8
N1 B1 N2 103.40(9)
N1 B1 C15 109.35(10)
N2 B1 C15 108.31(10)
N1 B1 C21 108.73(10)
N2 B1 C21 108.37(10)
C15 B1 C21 117.72(10)

loop_
_geom_bond_atom_site_label_1
_geom_bond_atom_site_label_2
_geom_bond_distance
Cl1 C1 1.6982(13)
O1 N3 1.248(6)
O2 N3 1.232(5)
O1A N3A 1.193(12)
O2A N3A 1.235(12)
N3A C2 1.435(7)
N1 C9 1.3292(17)
N1 C6 1.4140(16)
N1 B1 1.5836(16)
N2 C1 1.3447(17)
N2 C4 1.3989(16)
N2 B1 1.6045(17)
N3 C2 1.433(4)
C1 C2 1.3962(19)
C2 C3 1.3947(19)
C3 C4 1.3817(19)
C3 H3A 0.9500
C4 C5 1.4309(18)
C5 C6 1.3666(19)
C5 C10 1.5030(17)
C6 C7 1.4457(19)
C7 C8 1.365(2)
C7 C11 1.4968(19)
C8 C9 1.4339(19)
C8 C12 1.5030(19)
C9 C14 1.4845(19)
C10 H10A 0.9800
C10 H10B 0.9800
C10 H10C 0.9800
C11 H11A 0.9800
C11 H11B 0.9800
C11 H11C 0.9800
C12 C13 1.522(2)
C12 H12A 0.9900
C12 H12B 0.9900
C13 H13A 0.9800
C13 H13B 0.9800
C13 H13C 0.9800
C14 H14A 0.9800
C14 H14B 0.9800
C14 H14C 0.9800
C15 C16 1.3935(19)
C15 C20 1.395(2)
C15 B1 1.6134(18)
C16 C17 1.389(2)
C16 H16A 0.9500
C17 C18 1.379(3)
C17 H17A 0.9500
C18 C19 1.379(3)
C18 H18A 0.9500
C19 C20 1.387(2)
C19 H19A 0.9500
C20 H20A 0.9500
C21 C22 1.4003(18)
C21 C26 1.4022(19)
C21 B1 1.6283(18)
C22 C23 1.392(2)
C22 H22A 0.9500
C23 C24 1.378(2)
C23 H23A 0.9500
C24 C25 1.384(2)
C24 H24A 0.9500
C25 C26 1.385(2)
C25 H25A 0.9500
C26 H26A 0.9500

loop_
_geom_hbond_atom_site_label_D
_geom_hbond_atom_site_label_H
_geom_hbond_atom_site_label_A
_geom_hbond_site_symmetry_A
_geom_hbond_distance_DH
_geom_hbond_distance_HA
_geom_hbond_distance_DA
_geom_hbond_angle_DHA
C19 H19A O2 4_575 0.95 2.43 3.365(4) 168
C19 H19A O2A 4_575 0.95 2.36 3.238(13) 154

loop_
_geom_torsion_atom_site_label_1
_geom_torsion_atom_site_label_2
_geom_torsion_atom_site_label_3
_geom_torsion_atom_site_label_4
_geom_torsion
N3 O1A N3A O2A 93(2)
N3 O1A N3A C2 -87(2)
N3 O2A N3A O1A -96(2)
N3 O2A N3A C2 84(2)
N3A O1A N3 O2A -67(3)
N3A O1A N3 C2 73(2)
N3A O2A N3 O1A 64(3)
N3A O2A N3 C2 -79(2)
C4 N2 C1 C2 0.65(14)
B1 N2 C1 C2 -172.70(12)
C4 N2 C1 Cl1 -179.37(9)
B1 N2 C1 Cl1 7.27(18)
N2 C1 C2 C3 -0.21(16)
Cl1 C1 C2 C3 179.82(10)
N2 C1 C2 N3 175.6(3)
Cl1 C1 C2 N3 -4.3(4)
N2 C1 C2 N3A -172.0(4)
Cl1 C1 C2 N3A 8.0(4)
O2 N3 C2 C3 12.5(6)
O1A N3 C2 C3 -178.3(10)
O1 N3 C2 C3 -169.2(6)
O2A N3 C2 C3 -37.4(9)
O2 N3 C2 C1 -162.8(3)
O1A N3 C2 C1 6.4(12)
O1 N3 C2 C1 15.5(8)
O2A N3 C2 C1 147.3(8)
O1A N3 C2 N3A -66(3)
O2A N3 C2 N3A 74(3)
O1A N3A C2 C3 167.9(8)
O2A N3A C2 C3 -12.1(8)
O1A N3A C2 C1 -21.8(8)
O2A N3A C2 C1 158.2(8)
O1A N3A C2 N3 93(3)
O2A N3A C2 N3 -87(3)
C1 C2 C3 C4 -0.32(16)
N3 C2 C3 C4 -176.4(3)
N3A C2 C3 C4 171.3(4)
C2 C3 C4 N2 0.72(15)
C2 C3 C4 C5 -173.48(13)
C1 N2 C4 C3 -0.86(14)
B1 N2 C4 C3 172.99(11)
C1 N2 C4 C5 173.79(11)
B1 N2 C4 C5 -12.35(17)
C3 C4 C5 C6 170.50(13)
N2 C4 C5 C6 -3.07(18)
C3 C4 C5 C10 -5.6(2)
N2 C4 C5 C10 -179.18(11)
C4 C5 C6 N1 2.62(18)
C10 C5 C6 N1 178.52(11)
C4 C5 C6 C7 -173.26(13)
C10 C5 C6 C7 2.6(2)
C9 N1 C6 C5 -176.94(12)
B1 N1 C6 C5 13.75(18)
C9 N1 C6 C7 -0.18(14)
B1 N1 C6 C7 -169.49(11)
C5 C6 C7 C8 175.29(14)
N1 C6 C7 C8 -1.00(14)
C5 C6 C7 C11 -5.2(2)
N1 C6 C7 C11 178.51(13)
C6 C7 C8 C9 1.71(14)
C11 C7 C8 C9 -177.82(13)
C6 C7 C8 C12 -179.59(13)
C11 C7 C8 C12 0.9(2)
C6 N1 C9 C8 1.26(14)
B1 N1 C9 C8 170.46(11)
C6 N1 C9 C14 -176.74(13)
B1 N1 C9 C14 -7.5(2)
C7 C8 C9 N1 -1.92(15)
C12 C8 C9 N1 179.35(12)
C7 C8 C9 C14 176.06(13)
C12 C8 C9 C14 -2.7(2)
C7 C8 C12 C13 -83.32(19)
C9 C8 C12 C13 95.16(18)
C20 C15 C16 C17 0.1(2)
B1 C15 C16 C17 -179.39(13)
C15 C16 C17 C18 0.1(2)
C16 C17 C18 C19 -0.1(2)
C17 C18 C19 C20 0.0(2)
C18 C19 C20 C15 0.2(2)
C16 C15 C20 C19 -0.2(2)
B1 C15 C20 C19 179.29(13)
C26 C21 C22 C23 0.98(19)
B1 C21 C22 C23 -175.73(12)
C21 C22 C23 C24 0.2(2)
C22 C23 C24 C25 -1.1(2)
C23 C24 C25 C26 0.8(2)
C24 C25 C26 C21 0.4(2)
C22 C21 C26 C25 -1.3(2)
B1 C21 C26 C25 175.49(12)
C9 N1 B1 N2 168.35(11)
C6 N1 B1 N2 -24.31(15)
C9 N1 B1 C15 53.14(16)
C6 N1 B1 C15 -139.52(11)
C9 N1 B1 C21 -76.62(15)
C6 N1 B1 C21 90.71(13)
C1 N2 B1 N1 -164.39(11)
C4 N2 B1 N1 23.20(14)
C1 N2 B1 C15 -48.44(16)
C4 N2 B1 C15 139.15(11)
C1 N2 B1 C21 80.33(15)
C4 N2 B1 C21 -92.08(13)
C16 C15 B1 N1 -124.11(13)
C20 C15 B1 N1 56.42(15)
C16 C15 B1 N2 123.87(13)
C20 C15 B1 N2 -55.61(14)
C16 C15 B1 C21 0.58(18)
C20 C15 B1 C21 -178.90(11)
C22 C21 B1 N1 -3.28(16)
C26 C21 B1 N1 -179.80(11)
C22 C21 B1 N2 108.47(13)
C26 C21 B1 N2 -68.05(14)
C22 C21 B1 C15 -128.27(13)
C26 C21 B1 C15 55.21(16)

_cod_database_fobs_code 2242320
